data_7040913
loop_
_publ_author_name
'Beltr\'an, Tom\'as F'
'Zaragoza, Guillermo'
'Delaude, Lionel'

_publ_section_title
;
 Synthesis, characterization, and gas-phase fragmentation of
 rhenium-carbonyl complexes bearing imidazol(in)ium-2-dithiocarboxylate
 ligands.
;
_journal_issue 45
_journal_name_full 'Dalton transactions (Cambridge, England : 2003)'
_journal_page_first 18346
_journal_page_last 18355
_journal_paper_doi 10.1039/c6dt03428d
_journal_volume 45
_journal_year 2016
_chemical_absolute_configuration ad
_chemical_formula_moiety 'C24 H24 N2 O8 Re2 S2 '
_chemical_formula_sum 'C24 H24 N2 O8 Re2 S2'
_chemical_formula_weight 904.97
_space_group_IT_number 152
_symmetry_cell_setting trigonal
_symmetry_Int_Tables_number 152
_symmetry_space_group_name_Hall 'P 31 2"'
_symmetry_space_group_name_H-M 'P 31 2 1'
_atom_sites_solution_hydrogens geom
_audit_conform_dict_location ftp://ftp.iucr.org/pub/cif_core.dic
_audit_conform_dict_name cif_core.dic
_audit_conform_dict_version 2.4.3
_audit_creation_date 2016-07-08T09:19:19-00:00
_audit_creation_method 'WinGX routine CIF_UPDATE'
_audit_update_record
;
2016-08-31 deposited with the CCDC.
2016-10-14 downloaded from the CCDC.
;
_cell_angle_alpha 90
_cell_angle_beta 90
_cell_angle_gamma 120
_cell_formula_units_Z 3
_cell_length_a 12.578(2)
_cell_length_b 12.578(2)
_cell_length_c 15.381(4)
_cell_measurement_reflns_used 1881
_cell_measurement_temperature 100(2)
_cell_measurement_theta_max 25.24
_cell_measurement_theta_min 2.29
_cell_measurement_wavelength 0.71073
_cell_volume 2107.4(7)
_computing_cell_refinement 'APPEX2 (BRUKER AXS, 2005)'
_computing_data_collection 'APPEX2 (BRUKER AXS, 2005)'
_computing_data_reduction 'APPEX2 (BRUKER AXS, 2005)'
_computing_molecular_graphics 'Ortep for Windows (Farrugia, 2012)'
_computing_publication_material 'WinGX publication routines (Farrugia, 2012)'
_computing_structure_refinement 'SHELXL-2014/7 (Sheldrick, 2014)'
_computing_structure_solution 'DIRDIF99 (Beurskens et al, 1999)'
_diffrn_ambient_temperature 100(2)
_diffrn_measured_fraction_theta_full 1
_diffrn_measured_fraction_theta_max 1
_diffrn_measurement_device 'four-circle diffractometer'
_diffrn_measurement_device_type 'BRUKER APPEX-II CCD'
_diffrn_measurement_method 'omega and phi scans'
_diffrn_radiation_monochromator graphite
_diffrn_radiation_probe x-ray
_diffrn_radiation_source 'fine-focus sealed tube'
_diffrn_radiation_type MoK\a
_diffrn_radiation_wavelength 0.7107
_diffrn_reflns_av_R_equivalents 0.0689
_diffrn_reflns_av_unetI/netI 0.0301
_diffrn_reflns_Laue_measured_fraction_full 1
_diffrn_reflns_Laue_measured_fraction_max 1
_diffrn_reflns_limit_h_max 18
_diffrn_reflns_limit_h_min -18
_diffrn_reflns_limit_k_max 18
_diffrn_reflns_limit_k_min -18
_diffrn_reflns_limit_l_max 22
_diffrn_reflns_limit_l_min -22
_diffrn_reflns_number 100588
_diffrn_reflns_point_group_measured_fraction_full 1
_diffrn_reflns_point_group_measured_fraction_max 1
_diffrn_reflns_theta_full 25.242
_diffrn_reflns_theta_max 32.024
_diffrn_reflns_theta_min 1.869
_exptl_absorpt_coefficient_mu 8.805
_exptl_absorpt_correction_T_max 0.206
_exptl_absorpt_correction_T_min 0.079
_exptl_absorpt_correction_type multi-scan
_exptl_absorpt_process_details 'BRUKER SADABS'
_exptl_crystal_colour Orange
_exptl_crystal_density_diffrn 2.139
_exptl_crystal_density_method 'not measured'
_exptl_crystal_description Prism
_exptl_crystal_F_000 1284
_exptl_crystal_size_max 0.43
_exptl_crystal_size_mid 0.20
_exptl_crystal_size_min 0.14
_refine_diff_density_max 2.234
_refine_diff_density_min -1.49
_refine_diff_density_rms 0.147
_refine_ls_abs_structure_details
;
 Flack x determined using 1972 quotients [(I+)-(I-)]/[(I+)+(I-)]
 (Parsons, Flack and Wagner, Acta Cryst. B69 (2013) 249-259).
;
_refine_ls_abs_structure_Flack -0.017(4)
_refine_ls_extinction_method none
_refine_ls_goodness_of_fit_ref 1.103
_refine_ls_hydrogen_treatment constr
_refine_ls_matrix_type full
_refine_ls_number_constraints 0
_refine_ls_number_parameters 173
_refine_ls_number_reflns 4903
_refine_ls_number_restraints 0
_refine_ls_restrained_S_all 1.103
_refine_ls_R_factor_all 0.0257
_refine_ls_R_factor_gt 0.0234
_refine_ls_shift/su_max 0
_refine_ls_shift/su_mean 0
_refine_ls_structure_factor_coef Fsqd
_refine_ls_weighting_details 'w=1/[\s^2^(Fo^2^)+(0.0145P)^2^+2.4957P] where P=(Fo^2^+2Fc^2^)/3'
_refine_ls_weighting_scheme calc
_refine_ls_wR_factor_gt 0.0434
_refine_ls_wR_factor_ref 0.0439
_reflns_Friedel_coverage 0.791
_reflns_Friedel_fraction_full 1
_reflns_Friedel_fraction_max 0.999
_reflns_number_gt 4676
_reflns_number_total 4903
_reflns_threshold_expression 'I > 2\s(I)'
_cod_data_source_file c6dt03428d2.cif
_cod_data_source_block Comlex6
_cod_depositor_comments 'Adding full bibliography for 7040909--7040918.cif.'
_cod_original_cell_volume 2107.5(10)
_cod_original_formula_sum 'C24 H24 N2 O8 Re2 S2 '
_cod_database_code 7040913
_shelx_estimated_absorpt_t_min 0.116
_shelx_estimated_absorpt_t_max 0.372

loop_
_symmetry_equiv_pos_as_xyz
'x, y, z'
'-y, x-y, z+1/3'
'-x+y, -x, z+2/3'
'y, x, -z'
'x-y, -y, -z+2/3'
'-x, -x+y, -z+1/3'

loop_
_atom_site_label
_atom_site_type_symbol
_atom_site_fract_x
_atom_site_fract_y
_atom_site_fract_z
_atom_site_U_iso_or_equiv
_atom_site_adp_type
_atom_site_occupancy
_atom_site_site_symmetry_order
_atom_site_calc_flag
_atom_site_refinement_flags_posn
_atom_site_refinement_flags_adp
_atom_site_refinement_flags_occupancy
C1 C 0.1286(4) 0.0467(5) 0.7404(3) 0.0183(10) Uani 1 1 d . . .
O1 O 0.0663(4) 0.0892(4) 0.7453(2) 0.0269(9) Uani 1 1 d . . .
C2 C 0.2292(5) -0.0434(4) 0.6137(3) 0.0192(9) Uani 1 1 d . . .
O2 O 0.2194(4) -0.0578(3) 0.5388(2) 0.0265(8) Uani 1 1 d . . .
C3 C 0.1079(4) -0.1867(5) 0.7632(3) 0.0181(9) Uani 1 1 d . . .
O3 O 0.0315(4) -0.2856(4) 0.7766(2) 0.0264(8) Uani 1 1 d . . .
C4 C 0.3807(4) 0.1545(5) 0.7311(3) 0.0190(10) Uani 1 1 d . . .
O4 O 0.4630(4) 0.2508(4) 0.7270(3) 0.0282(9) Uani 1 1 d . . .
Re1 Re 0.24063(2) -0.01592(2) 0.73737(2) 0.01317(4) Uani 1 1 d . . .
S1 S 0.39990(10) -0.07407(11) 0.74875(7) 0.0159(2) Uani 1 1 d . . .
C5 C 0.4918(5) 0 0.8333 0.0145(11) Uani 1 2 d S T P
C6 C 0.6094(5) 0 0.8333 0.0144(12) Uani 1 2 d S T P
N1 N 0.7083(4) 0.0731(4) 0.7850(3) 0.0171(8) Uani 1 1 d . . .
C7 C 0.7989(5) 0.0450(5) 0.8031(3) 0.0207(10) Uani 1 1 d . . .
H7 H 0.8783 0.0821 0.7777 0.025 Uiso 1 1 calc R U .
C8 C 0.7153(5) 0.1678(5) 0.7243(3) 0.0176(9) Uani 1 1 d . . .
H8 H 0.6419 0.1769 0.735 0.021 Uiso 1 1 calc R U .
C9 C 0.7099(5) 0.1285(5) 0.6301(3) 0.0210(10) Uani 1 1 d . . .
H9A H 0.6355 0.0476 0.6206 0.025 Uiso 1 1 calc R U .
H9B H 0.7827 0.121 0.6164 0.025 Uiso 1 1 calc R U .
C10 C 0.7067(5) 0.2249(5) 0.5710(3) 0.0247(11) Uani 1 1 d . . .
H10A H 0.7075 0.202 0.5095 0.03 Uiso 1 1 calc R U .
H10B H 0.6296 0.226 0.5813 0.03 Uiso 1 1 calc R U .
C11 C 0.8161(5) 0.3533(5) 0.5874(3) 0.0243(11) Uani 1 1 d . . .
H11A H 0.8077 0.4139 0.5514 0.029 Uiso 1 1 calc R U .
H11B H 0.893 0.3553 0.5703 0.029 Uiso 1 1 calc R U .
C12 C 0.8228(5) 0.3876(5) 0.6836(3) 0.0234(10) Uani 1 1 d . . .
H12A H 0.8964 0.4689 0.6936 0.028 Uiso 1 1 calc R U .
H12B H 0.7495 0.3935 0.6991 0.028 Uiso 1 1 calc R U .
C13 C 0.8290(4) 0.2917(5) 0.7415(3) 0.0215(10) Uani 1 1 d . . .
H13A H 0.9039 0.2878 0.7281 0.026 Uiso 1 1 calc R U .
H13B H 0.8318 0.3143 0.8034 0.026 Uiso 1 1 calc R U .

loop_
_atom_site_aniso_label
_atom_site_aniso_U_11
_atom_site_aniso_U_22
_atom_site_aniso_U_33
_atom_site_aniso_U_23
_atom_site_aniso_U_13
_atom_site_aniso_U_12
C1 0.017(2) 0.026(3) 0.017(2) -0.0039(19) -0.0035(18) 0.015(2)
O1 0.026(2) 0.037(2) 0.028(2) -0.0089(17) -0.0061(16) 0.0235(19)
C2 0.019(2) 0.017(2) 0.021(2) 0.0030(17) -0.0002(19) 0.009(2)
O2 0.033(2) 0.031(2) 0.0184(16) -0.0019(15) -0.0013(16) 0.0179(19)
C3 0.016(2) 0.020(2) 0.019(2) -0.0029(19) -0.0010(17) 0.009(2)
O3 0.0194(19) 0.024(2) 0.029(2) 0.0007(16) 0.0022(16) 0.0060(16)
C4 0.017(2) 0.023(3) 0.021(2) 0.0009(19) 0.0014(19) 0.012(2)
O4 0.0182(19) 0.025(2) 0.037(2) 0.0033(18) 0.0031(16) 0.0075(16)
Re1 0.01148(8) 0.01724(9) 0.01262(7) -0.00135(6) -0.00100(6) 0.00856(7)
S1 0.0142(5) 0.0187(6) 0.0169(5) -0.0024(4) -0.0004(4) 0.0099(5)
C5 0.0129(19) 0.018(3) 0.014(3) 0.002(2) 0.0011(12) 0.0089(16)
C6 0.012(2) 0.016(3) 0.016(3) 0.001(2) 0.0005(12) 0.0078(15)
N1 0.0112(18) 0.018(2) 0.025(2) 0.0009(16) 0.0010(15) 0.0091(16)
C7 0.012(2) 0.026(3) 0.029(3) 0.000(2) 0.0008(19) 0.012(2)
C8 0.013(2) 0.022(2) 0.021(2) 0.0026(19) 0.0006(18) 0.011(2)
C9 0.024(3) 0.017(2) 0.022(2) -0.0028(19) -0.002(2) 0.009(2)
C10 0.025(2) 0.028(3) 0.020(2) -0.002(2) -0.0053(19) 0.013(2)
C11 0.026(3) 0.027(3) 0.022(2) 0.003(2) 0.004(2) 0.014(2)
C12 0.026(3) 0.018(2) 0.025(2) -0.002(2) 0.001(2) 0.009(2)
C13 0.022(2) 0.020(3) 0.020(2) -0.0015(19) 0.0005(18) 0.009(2)

loop_
_atom_type_symbol
_atom_type_description
_atom_type_scat_dispersion_real
_atom_type_scat_dispersion_imag
_atom_type_scat_source
C C 0.0033 0.0016 'International Tables Vol C Tables 4.2.6.8 and 6.1.1.4'
H H 0 0 'International Tables Vol C Tables 4.2.6.8 and 6.1.1.4'
N N 0.0061 0.0033 'International Tables Vol C Tables 4.2.6.8 and 6.1.1.4'
O O 0.0106 0.006 'International Tables Vol C Tables 4.2.6.8 and 6.1.1.4'
S S 0.1246 0.1234 'International Tables Vol C Tables 4.2.6.8 and 6.1.1.4'
Re Re -1.0185 7.231 'International Tables Vol C Tables 4.2.6.8 and 6.1.1.4'

loop_
_geom_angle_atom_site_label_1
_geom_angle_atom_site_label_2
_geom_angle_atom_site_label_3
_geom_angle
_geom_angle_site_symmetry_1
_geom_angle_site_symmetry_3
O1 C1 Re1 176.2(4) . .
O2 C2 Re1 177.3(5) . .
O3 C3 Re1 178.8(4) . .
O4 C4 Re1 178.1(4) . .
C1 Re1 C2 95.3(2) . .
C1 Re1 C4 89.7(2) . .
C2 Re1 C4 95.3(2) . .
C1 Re1 C3 92.6(2) . .
C2 Re1 C3 93.23(19) . .
C4 Re1 C3 170.89(19) . .
C1 Re1 S1 172.06(15) . .
C2 Re1 S1 90.91(15) . .
C4 Re1 S1 84.81(14) . .
C3 Re1 S1 91.90(15) . .
C1 Re1 Re1 86.25(14) . 5_556
C2 Re1 Re1 177.60(14) . 5_556
C4 Re1 Re1 86.49(14) . 5_556
C3 Re1 Re1 84.89(13) . 5_556
S1 Re1 Re1 87.67(3) . 5_556
C5 S1 Re1 109.13(19) . .
C6 C5 S1 114.28(19) . 5_556
C6 C5 S1 114.29(19) . .
S1 C5 S1 131.4(4) 5_556 .
N1 C6 N1 108.5(6) 5_556 .
N1 C6 C5 125.8(3) 5_556 .
N1 C6 C5 125.8(3) . .
C6 N1 C7 108.3(4) . .
C6 N1 C8 124.2(4) . .
C7 N1 C8 127.5(4) . .
C7 C7 N1 107.5(3) 5_556 .
C7 C7 H7 126.3 5_556 .
N1 C7 H7 126.3 . .
N1 C8 C9 111.4(4) . .
N1 C8 C13 111.2(4) . .
C9 C8 C13 111.4(4) . .
N1 C8 H8 107.5 . .
C9 C8 H8 107.5 . .
C13 C8 H8 107.5 . .
C8 C9 C10 108.8(4) . .
C8 C9 H9A 109.9 . .
C10 C9 H9A 109.9 . .
C8 C9 H9B 109.9 . .
C10 C9 H9B 109.9 . .
H9A C9 H9B 108.3 . .
C11 C10 C9 111.8(4) . .
C11 C10 H10A 109.2 . .
C9 C10 H10A 109.2 . .
C11 C10 H10B 109.2 . .
C9 C10 H10B 109.2 . .
H10A C10 H10B 107.9 . .
C10 C11 C12 110.5(4) . .
C10 C11 H11A 109.6 . .
C12 C11 H11A 109.6 . .
C10 C11 H11B 109.6 . .
C12 C11 H11B 109.6 . .
H11A C11 H11B 108.1 . .
C13 C12 C11 110.9(4) . .
C13 C12 H12A 109.5 . .
C11 C12 H12A 109.5 . .
C13 C12 H12B 109.5 . .
C11 C12 H12B 109.5 . .
H12A C12 H12B 108.1 . .
C8 C13 C12 108.3(4) . .
C8 C13 H13A 110 . .
C12 C13 H13A 110 . .
C8 C13 H13B 110 . .
C12 C13 H13B 110 . .
H13A C13 H13B 108.4 . .

loop_
_geom_bond_atom_site_label_1
_geom_bond_atom_site_label_2
_geom_bond_distance
_geom_bond_site_symmetry_2
C1 O1 1.152(6) .
C1 Re1 1.929(5) .
C2 O2 1.162(6) .
C2 Re1 1.926(5) .
C3 O3 1.148(6) .
C3 Re1 1.993(5) .
C4 O4 1.135(6) .
C4 Re1 1.983(5) .
Re1 S1 2.4586(13) .
Re1 Re1 2.9722(8) 5_556
S1 C5 1.680(3) .
C5 C6 1.478(9) .
C5 S1 1.679(3) 5_556
C6 N1 1.343(5) 5_556
C6 N1 1.343(5) .
N1 C7 1.379(6) .
N1 C8 1.481(6) .
C7 C7 1.351(10) 5_556
C7 H7 0.95 .
C8 C9 1.520(7) .
C8 C13 1.522(7) .
C8 H8 1 .
C9 C10 1.532(7) .
C9 H9A 0.99 .
C9 H9B 0.99 .
C10 C11 1.531(8) .
C10 H10A 0.99 .
C10 H10B 0.99 .
C11 C12 1.531(7) .
C11 H11A 0.99 .
C11 H11B 0.99 .
C12 C13 1.532(7) .
C12 H12A 0.99 .
C12 H12B 0.99 .
C13 H13A 0.99 .
C13 H13B 0.99 .

loop_
_geom_hbond_atom_site_label_D
_geom_hbond_atom_site_label_H
_geom_hbond_atom_site_label_A
_geom_hbond_distance_DH
_geom_hbond_distance_HA
_geom_hbond_distance_DA
_geom_hbond_angle_DHA
_geom_hbond_site_symmetry_A
C7 H7 O1 0.95 2.37 3.247(6) 152.6 1_655

loop_
_geom_torsion_atom_site_label_1
_geom_torsion_atom_site_label_2
_geom_torsion_atom_site_label_3
_geom_torsion_atom_site_label_4
_geom_torsion
_geom_torsion_site_symmetry_1
_geom_torsion_site_symmetry_4
Re1 S1 C5 C6 -164.25(3) . .
Re1 S1 C5 S1 15.75(3) . 5_556
S1 C5 C6 N1 78.8(2) 5_556 5_556
S1 C5 C6 N1 -101.2(2) . 5_556
S1 C5 C6 N1 -101.2(2) 5_556 .
S1 C5 C6 N1 78.8(2) . .
N1 C6 N1 C7 0.2(3) 5_556 .
C5 C6 N1 C7 -179.8(3) . .
N1 C6 N1 C8 -179.0(5) 5_556 .
C5 C6 N1 C8 1.0(5) . .
C6 N1 C7 C7 -0.6(7) . 5_556
C8 N1 C7 C7 178.6(5) . 5_556
C6 N1 C8 C9 -106.9(5) . .
C7 N1 C8 C9 73.9(6) . .
C6 N1 C8 C13 128.1(4) . .
C7 N1 C8 C13 -51.0(7) . .
N1 C8 C9 C10 175.4(4) . .
C13 C8 C9 C10 -59.8(5) . .
C8 C9 C10 C11 56.1(6) . .
C9 C10 C11 C12 -54.9(6) . .
C10 C11 C12 C13 56.2(6) . .
N1 C8 C13 C12 -173.8(4) . .
C9 C8 C13 C12 61.3(5) . .
C11 C12 C13 C8 -58.8(6) . .
